data_7001084
loop_
_publ_author_name
'Zhou, Ai-Ju'
'Liu, Jun-Liang'
'Herchel, Radovan'
'Leng, Ji-Dong'
'Tong, Ming-Liang'

_publ_section_title
;
 High-spin tetranuclear MnII2MnIV2 clusters with unique Mn(ii)--Mn(iv)
 magnetic exchange: synthesis, structures and magnetism
;
_journal_issue 17
_journal_name_full 'Dalton Transactions'
_journal_page_first 3182
_journal_page_last 3192
_journal_paper_doi 10.1039/b823042k
_journal_year 2009
_chemical_formula_sum 'C22 H48 Fe4 N16 O10'
_chemical_formula_weight 920.16
_chemical_name_systematic
;
?
;
_space_group_IT_number 14
_symmetry_cell_setting monoclinic
_symmetry_space_group_name_Hall '-P 2yn'
_symmetry_space_group_name_H-M 'P 1 21/n 1'
_atom_sites_solution_hydrogens geom
_atom_sites_solution_primary direct
_atom_sites_solution_secondary difmap
_audit_creation_method SHELXL-97
_cell_angle_alpha 90.00
_cell_angle_beta 103.7340(10)
_cell_angle_gamma 90.00
_cell_formula_units_Z 2
_cell_length_a 11.9710(10)
_cell_length_b 10.8998(9)
_cell_length_c 14.0946(12)
_cell_measurement_reflns_used 2416
_cell_measurement_temperature 293(2)
_cell_measurement_theta_max 24.428
_cell_measurement_theta_min 2.136
_cell_volume 1786.5(3)
_computing_cell_refinement 'SAINT-PLUS, Ver. 6.0, 1997'
_computing_data_reduction 'SAINT-PLUS, Ver. 6.0, 1997'
_computing_molecular_graphics 'XP, Ver. 6.10, Bruker AXS Inc., 2000'
_computing_publication_material 'SHELXTL-Bruker AXS Inc., 1998'
_computing_structure_refinement 'SHELXL-97 (Sheldrick, 1997)'
_computing_structure_solution 'SHELXS-97 (Sheldrick, 1990)'
_diffrn_ambient_temperature 293(2)
_diffrn_measured_fraction_theta_full 0.973
_diffrn_measured_fraction_theta_max 0.973
_diffrn_measurement_device_type 'CCD area detector'
_diffrn_measurement_method 'phi and omega scans'
_diffrn_radiation_monochromator graphite
_diffrn_radiation_source 'fine-focus sealed tube'
_diffrn_radiation_type MoK\a
_diffrn_radiation_wavelength 0.71073
_diffrn_reflns_av_R_equivalents 0.0225
_diffrn_reflns_av_sigmaI/netI 0.0263
_diffrn_reflns_limit_h_max 15
_diffrn_reflns_limit_h_min -15
_diffrn_reflns_limit_k_max 13
_diffrn_reflns_limit_k_min -13
_diffrn_reflns_limit_l_max 17
_diffrn_reflns_limit_l_min -17
_diffrn_reflns_number 11774
_diffrn_reflns_theta_full 27.00
_diffrn_reflns_theta_max 27.00
_diffrn_reflns_theta_min 2.01
_diffrn_standards_decay_% 0
_diffrn_standards_interval_count 0
_diffrn_standards_interval_time 0
_diffrn_standards_number 0
_exptl_absorpt_coefficient_mu 1.666
_exptl_absorpt_correction_T_max 0.8524
_exptl_absorpt_correction_T_min 0.5590
_exptl_absorpt_correction_type multi-scan
_exptl_absorpt_process_details 'SADABS (Bruker, 2002)'
_exptl_crystal_colour orange
_exptl_crystal_density_diffrn 1.711
_exptl_crystal_density_method 'not measured'
_exptl_crystal_description block
_exptl_crystal_F_000 952
_exptl_crystal_size_max 0.40
_exptl_crystal_size_mid 0.27
_exptl_crystal_size_min 0.10
_refine_diff_density_max 0.949
_refine_diff_density_min -0.336
_refine_diff_density_rms 0.081
_refine_ls_extinction_method none
_refine_ls_goodness_of_fit_ref 1.053
_refine_ls_hydrogen_treatment constr
_refine_ls_matrix_type full
_refine_ls_number_parameters 236
_refine_ls_number_reflns 3800
_refine_ls_number_restraints 6
_refine_ls_restrained_S_all 1.062
_refine_ls_R_factor_all 0.0490
_refine_ls_R_factor_gt 0.0412
_refine_ls_shift/su_max 0.000
_refine_ls_shift/su_mean 0.000
_refine_ls_structure_factor_coef Fsqd
_refine_ls_weighting_details 'calc w=1/[\s^2^(Fo^2^)+(0.0571P)^2^+1.2030P] where P=(Fo^2^+2Fc^2^)/3'
_refine_ls_weighting_scheme calc
_refine_ls_wR_factor_gt 0.1037
_refine_ls_wR_factor_ref 0.1091
_reflns_number_gt 3251
_reflns_number_total 3800
_reflns_threshold_expression >2sigma(I)
_cod_data_source_file b823042k.txt
_cod_data_source_block complex_4
_cod_original_sg_symbol_H-M P2(1)/n
_cod_database_code 7001084

loop_
_symmetry_equiv_pos_as_xyz
'x, y, z'
'-x+1/2, y+1/2, -z+1/2'
'-x, -y, -z'
'x-1/2, -y-1/2, z-1/2'

loop_
_atom_site_label
_atom_site_type_symbol
_atom_site_fract_x
_atom_site_fract_y
_atom_site_fract_z
_atom_site_U_iso_or_equiv
_atom_site_adp_type
_atom_site_occupancy
_atom_site_symmetry_multiplicity
_atom_site_calc_flag
_atom_site_refinement_flags
_atom_site_disorder_assembly
_atom_site_disorder_group
Fe1 Fe 0.40092(3) 0.38741(3) 0.01466(3) 0.03105(13) Uani 1 1 d . . .
Fe2 Fe 0.48562(3) 0.60204(4) 0.17577(3) 0.03652(14) Uani 1 1 d . . .
O1 O 0.34854(15) 0.52315(17) 0.08807(13) 0.0359(4) Uani 1 1 d . . .
O2 O 0.43875(14) 0.51940(16) -0.09041(12) 0.0308(4) Uani 1 1 d . . .
O3 O 0.48654(18) 0.29525(17) -0.06623(14) 0.0393(4) Uani 1 1 d . . .
O4 O 0.43789(17) 0.29440(17) 0.14150(14) 0.0402(5) Uani 1 1 d . . .
O5 O 0.48619(17) 0.4558(2) 0.26851(13) 0.0445(5) Uani 1 1 d . . .
H5O H 0.4696 0.3954 0.2296 0.053 Uiso 1 1 d R . .
N1 N 0.22297(19) 0.4326(2) -0.07853(16) 0.0384(5) Uani 1 1 d . . .
N2 N 0.3014(2) 0.1945(2) -0.01617(18) 0.0477(6) Uani 1 1 d . . .
N3 N 0.6289(2) 0.6679(3) 0.26954(19) 0.0519(7) Uani 1 1 d . . .
N4 N 0.6502(3) 0.6492(3) 0.3549(2) 0.0572(7) Uani 1 1 d . . .
N5 N 0.6727(4) 0.6339(4) 0.4376(3) 0.0992(14) Uani 1 1 d U . .
N6 N 0.3818(2) 0.7156(3) 0.2270(2) 0.0589(8) Uani 1 1 d . . .
N7 N 0.4039(2) 0.8131(3) 0.2648(2) 0.0537(7) Uani 1 1 d . . .
N8 N 0.4214(3) 0.9073(4) 0.3005(3) 0.0865(12) Uani 1 1 d . . .
C1 C 0.1596(3) 0.3221(3) -0.1248(2) 0.0537(8) Uani 1 1 d . . .
H1A H 0.1857 0.3007 -0.1828 0.064 Uiso 1 1 calc R . .
H1B H 0.0781 0.3407 -0.1448 0.064 Uiso 1 1 calc R . .
C2 C 0.1775(3) 0.2146(3) -0.0561(3) 0.0586(9) Uani 1 1 d . . .
H2A H 0.1403 0.2303 -0.0032 0.070 Uiso 1 1 calc R . .
H2B H 0.1433 0.1418 -0.0906 0.070 Uiso 1 1 calc R . .
C3 C 0.1616(2) 0.4863(3) -0.0077(2) 0.0478(7) Uani 1 1 d . . .
H3A H 0.1382 0.4210 0.0302 0.057 Uiso 1 1 calc R . .
H3B H 0.0929 0.5284 -0.0431 0.057 Uiso 1 1 calc R . .
C4 C 0.2373(2) 0.5749(3) 0.0598(2) 0.0410(6) Uani 1 1 d . . .
H4A H 0.2403 0.6525 0.0269 0.049 Uiso 1 1 calc R . .
H4B H 0.2071 0.5895 0.1169 0.049 Uiso 1 1 calc R . .
C5 C 0.2332(2) 0.5217(3) -0.1551(2) 0.0409(6) Uani 1 1 d . . .
H5A H 0.1673 0.5762 -0.1671 0.049 Uiso 1 1 calc R . .
H5B H 0.2318 0.4777 -0.2152 0.049 Uiso 1 1 calc R . .
C6 C 0.3424(2) 0.5977(3) -0.1279(2) 0.0374(6) Uani 1 1 d . . .
H6A H 0.3537 0.6410 -0.1850 0.045 Uiso 1 1 calc R . .
H6B H 0.3356 0.6580 -0.0789 0.045 Uiso 1 1 calc R . .
C7 C 0.3546(4) 0.1315(3) -0.0867(3) 0.0580(9) Uani 1 1 d . . .
H7A H 0.3156 0.1550 -0.1527 0.070 Uiso 1 1 calc R . .
H7B H 0.3471 0.0434 -0.0806 0.070 Uiso 1 1 calc R . .
C8 C 0.4777(3) 0.1651(3) -0.0680(2) 0.0512(8) Uani 1 1 d . . .
H8A H 0.5192 0.1314 -0.0060 0.061 Uiso 1 1 calc R . .
H8B H 0.5109 0.1320 -0.1190 0.061 Uiso 1 1 calc R . .
C9 C 0.3247(4) 0.1265(3) 0.0779(2) 0.0606(10) Uani 1 1 d . . .
H9A H 0.2575 0.0793 0.0823 0.073 Uiso 1 1 calc R . .
H9B H 0.3882 0.0701 0.0811 0.073 Uiso 1 1 calc R . .
C10 C 0.3530(3) 0.2122(4) 0.1579(3) 0.0656(10) Uani 1 1 d . . .
H10A H 0.2848 0.2573 0.1629 0.079 Uiso 1 1 calc R . .
H10B H 0.3816 0.1683 0.2187 0.079 Uiso 1 1 calc R . .
C11 C 0.4101(4) 0.4521(4) 0.3326(3) 0.0691(11) Uani 1 1 d . . .
H11A H 0.4073 0.3701 0.3569 0.104 Uiso 1 1 calc R . .
H11B H 0.3344 0.4766 0.2977 0.104 Uiso 1 1 calc R . .
H11C H 0.4373 0.5070 0.3864 0.104 Uiso 1 1 calc R . .

loop_
_atom_site_aniso_label
_atom_site_aniso_U_11
_atom_site_aniso_U_22
_atom_site_aniso_U_33
_atom_site_aniso_U_23
_atom_site_aniso_U_13
_atom_site_aniso_U_12
Fe1 0.0327(2) 0.0320(2) 0.0300(2) 0.00061(14) 0.01050(15) 0.00213(15)
Fe2 0.0388(2) 0.0412(2) 0.0323(2) -0.00556(16) 0.01384(17) 0.00013(17)
O1 0.0319(9) 0.0414(10) 0.0356(10) -0.0049(8) 0.0101(8) 0.0056(8)
O2 0.0296(9) 0.0339(9) 0.0302(9) 0.0032(7) 0.0096(7) 0.0059(7)
O3 0.0515(11) 0.0306(9) 0.0400(10) -0.0013(8) 0.0192(9) 0.0055(8)
O4 0.0457(11) 0.0394(10) 0.0372(10) 0.0083(8) 0.0129(9) -0.0049(9)
O5 0.0508(12) 0.0544(13) 0.0316(10) -0.0010(9) 0.0163(9) -0.0003(10)
N1 0.0330(12) 0.0472(13) 0.0351(12) 0.0005(10) 0.0081(10) -0.0034(10)
N2 0.0557(16) 0.0437(14) 0.0429(14) 0.0003(11) 0.0104(12) -0.0111(12)
N3 0.0518(16) 0.0626(17) 0.0412(15) -0.0094(13) 0.0112(12) -0.0101(13)
N4 0.074(2) 0.0465(15) 0.0456(18) -0.0104(13) 0.0037(14) -0.0052(14)
N5 0.155(4) 0.079(2) 0.049(2) -0.0038(17) -0.006(2) -0.021(2)
N6 0.0559(17) 0.0581(18) 0.0705(19) -0.0234(15) 0.0307(15) -0.0006(14)
N7 0.0465(15) 0.0649(18) 0.0545(16) -0.0198(15) 0.0213(13) 0.0016(13)
N8 0.078(2) 0.085(3) 0.104(3) -0.052(2) 0.035(2) -0.0087(19)
C1 0.0472(18) 0.059(2) 0.0493(18) -0.0032(15) -0.0005(14) -0.0111(15)
C2 0.056(2) 0.057(2) 0.061(2) -0.0015(17) 0.0107(16) -0.0217(17)
C3 0.0314(14) 0.068(2) 0.0473(17) 0.0007(15) 0.0155(13) 0.0024(14)
C4 0.0377(15) 0.0468(16) 0.0419(16) 0.0022(13) 0.0164(12) 0.0118(13)
C5 0.0339(14) 0.0517(17) 0.0364(15) 0.0066(12) 0.0071(11) 0.0038(12)
C6 0.0339(14) 0.0417(15) 0.0377(15) 0.0104(11) 0.0109(11) 0.0086(11)
C7 0.085(3) 0.0367(16) 0.053(2) -0.0078(14) 0.0174(18) -0.0099(16)
C8 0.070(2) 0.0325(15) 0.0559(19) 0.0000(13) 0.0247(17) 0.0074(15)
C9 0.078(3) 0.0505(19) 0.054(2) 0.0096(16) 0.0157(18) -0.0176(18)
C10 0.073(2) 0.069(2) 0.057(2) 0.0168(18) 0.0190(18) -0.0151(19)
C11 0.079(3) 0.085(3) 0.053(2) 0.009(2) 0.0345(19) 0.005(2)

loop_
_atom_type_symbol
_atom_type_description
_atom_type_scat_dispersion_real
_atom_type_scat_dispersion_imag
_atom_type_scat_source
C C 0.0033 0.0016 'International Tables Vol C Tables 4.2.6.8 and 6.1.1.4'
H H 0.0000 0.0000 'International Tables Vol C Tables 4.2.6.8 and 6.1.1.4'
N N 0.0061 0.0033 'International Tables Vol C Tables 4.2.6.8 and 6.1.1.4'
O O 0.0106 0.0060 'International Tables Vol C Tables 4.2.6.8 and 6.1.1.4'
Fe Fe 0.3463 0.8444 'International Tables Vol C Tables 4.2.6.8 and 6.1.1.4'

loop_
_geom_angle_atom_site_label_1
_geom_angle_atom_site_label_2
_geom_angle_atom_site_label_3
_geom_angle
_geom_angle_site_symmetry_1
_geom_angle_site_symmetry_3
_geom_angle_publ_flag
O3 Fe1 O1 161.32(8) . . ?
O3 Fe1 O4 102.80(8) . . ?
O1 Fe1 O4 86.71(8) . . ?
O3 Fe1 O2 74.04(7) . . ?
O1 Fe1 O2 90.25(7) . . ?
O4 Fe1 O2 153.64(7) . . ?
O3 Fe1 O2 90.14(8) . 3_665 ?
O1 Fe1 O2 75.63(7) . 3_665 ?
O4 Fe1 O2 79.61(7) . 3_665 ?
O2 Fe1 O2 74.29(7) . 3_665 ?
O3 Fe1 N1 108.62(9) . . ?
O1 Fe1 N1 76.81(8) . . ?
O4 Fe1 N1 126.91(8) . . ?
O2 Fe1 N1 77.45(7) . . ?
O2 Fe1 N1 140.01(8) 3_665 . ?
O3 Fe1 N2 75.77(9) . . ?
O1 Fe1 N2 122.69(9) . . ?
O4 Fe1 N2 73.43(8) . . ?
O2 Fe1 N2 128.75(8) . . ?
O2 Fe1 N2 145.64(8) 3_665 . ?
N1 Fe1 N2 74.29(9) . . ?
O3 Fe1 Fe2 130.52(6) . . ?
O1 Fe1 Fe2 35.53(5) . . ?
O4 Fe1 Fe2 77.03(6) . . ?
O2 Fe1 Fe2 85.37(5) . . ?
O2 Fe1 Fe2 40.58(4) 3_665 . ?
N1 Fe1 Fe2 109.97(6) . . ?
N2 Fe1 Fe2 144.54(6) . . ?
O3 Fe1 Fe2 34.49(6) . 3_665 ?
O1 Fe1 Fe2 129.88(6) . 3_665 ?
O4 Fe1 Fe2 134.23(6) . 3_665 ?
O2 Fe1 Fe2 39.81(5) . 3_665 ?
O2 Fe1 Fe2 84.17(5) 3_665 3_665 ?
N1 Fe1 Fe2 91.88(6) . 3_665 ?
N2 Fe1 Fe2 99.57(6) . 3_665 ?
Fe2 Fe1 Fe2 115.132(14) . 3_665 ?
O3 Fe1 Fe1 80.21(6) . 3_665 ?
O1 Fe1 Fe1 81.16(6) . 3_665 ?
O4 Fe1 Fe1 116.46(6) . 3_665 ?
O2 Fe1 Fe1 37.36(5) . 3_665 ?
O2 Fe1 Fe1 36.93(4) 3_665 3_665 ?
N1 Fe1 Fe1 110.33(6) . 3_665 ?
N2 Fe1 Fe1 155.64(7) . 3_665 ?
Fe2 Fe1 Fe1 58.050(13) . 3_665 ?
Fe2 Fe1 Fe1 57.082(12) 3_665 3_665 ?
O3 Fe2 O1 91.51(8) 3_665 . ?
O3 Fe2 N6 99.44(11) 3_665 . ?
O1 Fe2 N6 90.00(10) . . ?
O3 Fe2 N3 91.99(10) 3_665 . ?
O1 Fe2 N3 175.17(10) . . ?
N6 Fe2 N3 92.71(12) . . ?
O3 Fe2 O5 161.38(8) 3_665 . ?
O1 Fe2 O5 86.45(8) . . ?
N6 Fe2 O5 99.07(11) . . ?
N3 Fe2 O5 89.17(10) . . ?
O3 Fe2 O2 74.96(7) 3_665 3_665 ?
O1 Fe2 O2 77.30(7) . 3_665 ?
N6 Fe2 O2 165.83(10) . 3_665 ?
N3 Fe2 O2 100.41(9) . 3_665 ?
O5 Fe2 O2 86.55(7) . 3_665 ?
O3 Fe2 Fe1 86.85(6) 3_665 . ?
O1 Fe2 Fe1 35.35(5) . . ?
N6 Fe2 Fe1 125.33(9) . . ?
N3 Fe2 Fe1 141.63(8) . . ?
O5 Fe2 Fe1 80.79(6) . . ?
O2 Fe2 Fe1 42.44(5) 3_665 . ?
O3 Fe2 Fe1 34.10(5) 3_665 3_665 ?
O1 Fe2 Fe1 87.01(5) . 3_665 ?
N6 Fe2 Fe1 133.18(10) . 3_665 ?
N3 Fe2 Fe1 94.03(8) . 3_665 ?
O5 Fe2 Fe1 127.28(6) . 3_665 ?
O2 Fe2 Fe1 41.12(5) 3_665 3_665 ?
Fe1 Fe2 Fe1 64.868(14) . 3_665 ?
O3 Fe2 Fe2 58.30(5) 3_665 3_665 ?
O1 Fe2 Fe2 59.22(5) . 3_665 ?
N6 Fe2 Fe2 138.45(9) . 3_665 ?
N3 Fe2 Fe2 120.25(8) . 3_665 ?
O5 Fe2 Fe2 105.45(6) . 3_665 ?
O2 Fe2 Fe2 27.93(4) 3_665 3_665 ?
Fe1 Fe2 Fe2 32.629(8) . 3_665 ?
Fe1 Fe2 Fe2 32.239(8) 3_665 3_665 ?
C4 O1 Fe1 122.82(17) . . ?
C4 O1 Fe2 125.65(17) . . ?
Fe1 O1 Fe2 109.12(8) . . ?
C6 O2 Fe2 125.14(16) . 3_665 ?
C6 O2 Fe1 111.32(15) . . ?
Fe2 O2 Fe1 99.07(7) 3_665 . ?
C6 O2 Fe1 115.84(16) . 3_665 ?
Fe2 O2 Fe1 96.99(7) 3_665 3_665 ?
Fe1 O2 Fe1 105.71(7) . 3_665 ?
C8 O3 Fe1 118.04(18) . . ?
C8 O3 Fe2 124.78(18) . 3_665 ?
Fe1 O3 Fe2 111.41(9) . 3_665 ?
C10 O4 Fe1 116.72(19) . . ?
C11 O5 Fe2 121.1(2) . . ?
C11 O5 H5O 107.5 . . ?
Fe2 O5 H5O 103.0 . . ?
C5 N1 C1 109.5(2) . . ?
C5 N1 C3 111.7(2) . . ?
C1 N1 C3 109.3(2) . . ?
C5 N1 Fe1 109.57(16) . . ?
C1 N1 Fe1 112.79(19) . . ?
C3 N1 Fe1 103.92(16) . . ?
C2 N2 C7 111.7(3) . . ?
C2 N2 C9 112.0(3) . . ?
C7 N2 C9 110.5(3) . . ?
C2 N2 Fe1 110.45(19) . . ?
C7 N2 Fe1 104.74(19) . . ?
C9 N2 Fe1 107.12(18) . . ?
N4 N3 Fe2 122.9(2) . . ?
N5 N4 N3 178.1(4) . . ?
N7 N6 Fe2 128.4(2) . . ?
N8 N7 N6 177.7(4) . . ?
N1 C1 C2 111.6(3) . . ?
N1 C1 H1A 109.3 . . ?
C2 C1 H1A 109.3 . . ?
N1 C1 H1B 109.3 . . ?
C2 C1 H1B 109.3 . . ?
H1A C1 H1B 108.0 . . ?
N2 C2 C1 109.9(3) . . ?
N2 C2 H2A 109.7 . . ?
C1 C2 H2A 109.7 . . ?
N2 C2 H2B 109.7 . . ?
C1 C2 H2B 109.7 . . ?
H2A C2 H2B 108.2 . . ?
N1 C3 C4 110.9(2) . . ?
N1 C3 H3A 109.5 . . ?
C4 C3 H3A 109.5 . . ?
N1 C3 H3B 109.5 . . ?
C4 C3 H3B 109.5 . . ?
H3A C3 H3B 108.0 . . ?
O1 C4 C3 108.0(2) . . ?
O1 C4 H4A 110.1 . . ?
C3 C4 H4A 110.1 . . ?
O1 C4 H4B 110.1 . . ?
C3 C4 H4B 110.1 . . ?
H4A C4 H4B 108.4 . . ?
N1 C5 C6 113.0(2) . . ?
N1 C5 H5A 109.0 . . ?
C6 C5 H5A 109.0 . . ?
N1 C5 H5B 109.0 . . ?
C6 C5 H5B 109.0 . . ?
H5A C5 H5B 107.8 . . ?
O2 C6 C5 109.8(2) . . ?
O2 C6 H6A 109.7 . . ?
C5 C6 H6A 109.7 . . ?
O2 C6 H6B 109.7 . . ?
C5 C6 H6B 109.7 . . ?
H6A C6 H6B 108.2 . . ?
N2 C7 C8 109.7(3) . . ?
N2 C7 H7A 109.7 . . ?
C8 C7 H7A 109.7 . . ?
N2 C7 H7B 109.7 . . ?
C8 C7 H7B 109.7 . . ?
H7A C7 H7B 108.2 . . ?
O3 C8 C7 108.5(3) . . ?
O3 C8 H8A 110.0 . . ?
C7 C8 H8A 110.0 . . ?
O3 C8 H8B 110.0 . . ?
C7 C8 H8B 110.0 . . ?
H8A C8 H8B 108.4 . . ?
C10 C9 N2 109.6(3) . . ?
C10 C9 H9A 109.8 . . ?
N2 C9 H9A 109.8 . . ?
C10 C9 H9B 109.8 . . ?
N2 C9 H9B 109.8 . . ?
H9A C9 H9B 108.2 . . ?
O4 C10 C9 109.1(3) . . ?
O4 C10 H10A 109.9 . . ?
C9 C10 H10A 109.9 . . ?
O4 C10 H10B 109.9 . . ?
C9 C10 H10B 109.9 . . ?
H10A C10 H10B 108.3 . . ?
O5 C11 H11A 109.5 . . ?
O5 C11 H11B 109.5 . . ?
H11A C11 H11B 109.5 . . ?
O5 C11 H11C 109.5 . . ?
H11A C11 H11C 109.5 . . ?
H11B C11 H11C 109.5 . . ?

loop_
_geom_bond_atom_site_label_1
_geom_bond_atom_site_label_2
_geom_bond_distance
_geom_bond_site_symmetry_2
_geom_bond_publ_flag
Fe1 O3 1.9785(19) . ?
Fe1 O1 1.9902(18) . ?
Fe1 O4 2.0109(19) . ?
Fe1 O2 2.1877(18) . ?
Fe1 O2 2.2096(18) 3_665 ?
Fe1 N1 2.275(2) . ?
Fe1 N2 2.405(2) . ?
Fe1 Fe2 3.2502(6) . ?
Fe1 Fe2 3.2853(6) 3_665 ?
Fe1 Fe1 3.5053(8) 3_665 ?
Fe2 O3 1.9981(19) 3_665 ?
Fe2 O1 1.9992(18) . ?
Fe2 N6 2.006(3) . ?
Fe2 N3 2.032(3) . ?
Fe2 O5 2.060(2) . ?
Fe2 O2 2.1300(17) 3_665 ?
Fe2 Fe1 3.2853(6) 3_665 ?
Fe2 Fe2 5.5160(8) 3_665 ?
O1 C4 1.413(3) . ?
O2 C6 1.431(3) . ?
O2 Fe2 2.1300(17) 3_665 ?
O2 Fe1 2.2096(18) 3_665 ?
O3 C8 1.422(3) . ?
O3 Fe2 1.9981(19) 3_665 ?
O4 C10 1.415(4) . ?
O5 C11 1.428(4) . ?
O5 H5O 0.8500 . ?
N1 C5 1.478(4) . ?
N1 C1 1.489(4) . ?
N1 C3 1.493(4) . ?
N2 C2 1.472(4) . ?
N2 C7 1.472(4) . ?
N2 C9 1.486(4) . ?
N3 N4 1.186(4) . ?
N4 N5 1.146(4) . ?
N6 N7 1.190(4) . ?
N7 N8 1.141(4) . ?
C1 C2 1.501(5) . ?
C1 H1A 0.9700 . ?
C1 H1B 0.9700 . ?
C2 H2A 0.9700 . ?
C2 H2B 0.9700 . ?
C3 C4 1.500(4) . ?
C3 H3A 0.9700 . ?
C3 H3B 0.9700 . ?
C4 H4A 0.9700 . ?
C4 H4B 0.9700 . ?
C5 C6 1.518(4) . ?
C5 H5A 0.9700 . ?
C5 H5B 0.9700 . ?
C6 H6A 0.9700 . ?
C6 H6B 0.9700 . ?
C7 C8 1.480(5) . ?
C7 H7A 0.9700 . ?
C7 H7B 0.9700 . ?
C8 H8A 0.9700 . ?
C8 H8B 0.9700 . ?
C9 C10 1.441(5) . ?
C9 H9A 0.9700 . ?
C9 H9B 0.9700 . ?
C10 H10A 0.9700 . ?
C10 H10B 0.9700 . ?
C11 H11A 0.9600 . ?
C11 H11B 0.9600 . ?
C11 H11C 0.9600 . ?

loop_
_geom_hbond_atom_site_label_D
_geom_hbond_atom_site_label_H
_geom_hbond_atom_site_label_A
_geom_hbond_distance_DH
_geom_hbond_distance_HA
_geom_hbond_distance_DA
_geom_hbond_angle_DHA
_geom_hbond_site_symmetry_A
O5 H5O O4 0.85 1.64 2.479(3) 171.3 .
